data_4341515
loop_
_publ_author_name
'Kriechbaum, Margit'
'List, Manuela'
'Himmelsbach, Markus'
'Redhammer, G\"unther J'
'Monkowius, Uwe'

_publ_section_title
;
 Peptide Coupling between Amino Acids and the Carboxylic Acid of a
 Functionalized Chlorido-gold(I)-phosphane.
;
_journal_issue 19
_journal_name_full 'Inorganic chemistry'
_journal_page_first 10602
_journal_page_last 10610
_journal_paper_doi 10.1021/ic5017142
_journal_volume 53
_journal_year 2014
_chemical_formula_sum 'C20 H16 Au Br Cl3 O2 P'
_chemical_formula_weight 702.52
_chemical_name_systematic 'Bromo[4-(diphenylphosphino)bencoic acid]gold(I)'
_space_group_crystal_system orthorhombic
_space_group_IT_number 61
_space_group_name_Hall '-P 2ac 2ab'
_space_group_name_H-M_alt 'P b c a'
_symmetry_space_group_name_Hall '-P 2ac 2ab'
_symmetry_space_group_name_H-M 'P b c a'
_atom_sites_solution_hydrogens geom
_atom_sites_solution_primary direct
_atom_sites_solution_secondary difmap
_audit_creation_method 'APEX2 v2010.1-2'
_cell_angle_alpha 90
_cell_angle_beta 90
_cell_angle_gamma 90
_cell_formula_units_Z 16
_cell_length_a 19.3996(18)
_cell_length_b 15.3683(12)
_cell_length_c 30.582(3)
_cell_measurement_reflns_used 9964
_cell_measurement_temperature 200.(2)
_cell_measurement_theta_max 23.7774
_cell_measurement_theta_min 2.1492
_cell_volume 9117.7(14)
_computing_cell_refinement 'SAINT V7.66A (Bruker AXS, 2009)'
_computing_data_collection 'APEX2 Version 2009.9 (Bruker)'
_computing_data_reduction 'SAINT V7.66A (Bruker AXS, 2009)'
_computing_molecular_graphics 'ORTEP-3 for Windows version 2.02 (Farrugia, 1997)'
_computing_publication_material 'SHELXL-97 and publCIF (Westrip, 2010)'
_computing_structure_refinement 'SHELXL-97 (Sheldrick, 2008)'
_computing_structure_solution 'SHELXS-97 (Sheldrick, 2008)'
_diffrn_ambient_temperature 200.(2)
_diffrn_detector_area_resol_mean 8.3330
_diffrn_measured_fraction_theta_full 0.996
_diffrn_measured_fraction_theta_max 0.996
_diffrn_measurement_device_type 'SMART X2S'
_diffrn_measurement_method omega-scan
_diffrn_radiation_monochromator 'doubly curved silicon crystal'
_diffrn_radiation_source 'sealed MicroFocus tube'
_diffrn_radiation_type 'Mo K\a'
_diffrn_radiation_wavelength 0.71073
_diffrn_reflns_av_R_equivalents 0.1003
_diffrn_reflns_av_sigmaI/netI 0.0479
_diffrn_reflns_limit_h_max 22
_diffrn_reflns_limit_h_min -22
_diffrn_reflns_limit_k_max 17
_diffrn_reflns_limit_k_min -17
_diffrn_reflns_limit_l_max 34
_diffrn_reflns_limit_l_min -34
_diffrn_reflns_number 76656
_diffrn_reflns_theta_full 23.96
_diffrn_reflns_theta_max 23.96
_diffrn_reflns_theta_min 1.82
_exptl_absorpt_coefficient_mu 8.642
_exptl_absorpt_correction_T_max 0.34
_exptl_absorpt_correction_T_min 0.12
_exptl_absorpt_correction_type multi-scan
_exptl_absorpt_process_details 'SADABS V2008/1 (Bruker AXS)'
_exptl_crystal_colour yellow
_exptl_crystal_density_diffrn 2.047
_exptl_crystal_density_method 'not measured'
_exptl_crystal_description plate
_exptl_crystal_F_000 5312
_exptl_crystal_size_max 0.59
_exptl_crystal_size_mid 0.31
_exptl_crystal_size_min 0.16
_refine_diff_density_max 1.455
_refine_diff_density_min -1.311
_refine_ls_extinction_coef 0.055(5)
_refine_ls_extinction_method none
_refine_ls_goodness_of_fit_ref 1.034
_refine_ls_hydrogen_treatment constr
_refine_ls_matrix_type full
_refine_ls_number_parameters 505
_refine_ls_number_reflns 7104
_refine_ls_number_restraints 0
_refine_ls_restrained_S_all 1.034
_refine_ls_R_factor_all 0.0453
_refine_ls_R_factor_gt 0.0324
_refine_ls_shift/su_max 0.002
_refine_ls_shift/su_mean 0.000
_refine_ls_structure_factor_coef Fsqd
_refine_ls_weighting_details 'calc w=1/[\s^2^(Fo^2^)+(0.0237P)^2^+54.6531P] where P=(Fo^2^+2Fc^2^)/3'
_refine_ls_weighting_scheme calc
_refine_ls_wR_factor_gt 0.0752
_refine_ls_wR_factor_ref 0.0824
_reflns_number_gt 5897
_reflns_number_total 7104
_reflns_threshold_expression >2sigma(I)
_cod_data_source_file ic5017142_si_002.cif
_cod_data_source_block compound_1b
_cod_database_code 4341515

loop_
_space_group_symop_operation_xyz
'x, y, z'
'x+1/2, -y+1/2, -z'
'-x, y+1/2, -z+1/2'
'-x+1/2, -y, z+1/2'
'-x, -y, -z'
'-x-1/2, y-1/2, z'
'x, -y-1/2, z-1/2'
'x-1/2, y, -z-1/2'

loop_
_atom_site_type_symbol
_atom_site_label
_atom_site_fract_x
_atom_site_fract_y
_atom_site_fract_z
_atom_site_U_iso_or_equiv
_atom_site_adp_type
_atom_site_calc_flag
_atom_site_refinement_flags
_atom_site_occupancy
Au Au1 0.139618(14) 0.591458(17) 0.269769(8) 0.02395(9) Uani d . 1
Au Au2 0.197599(14) 0.690011(17) 0.345624(9) 0.02373(9) Uani d . 1
Br Br2 0.09742(4) 0.77763(5) 0.32820(3) 0.03644(19) Uani d . 1
Br Br1 0.08287(4) 0.50628(5) 0.32571(3) 0.0398(2) Uani d . 1
P P1 0.29233(9) 0.61637(12) 0.36577(6) 0.0228(4) Uani d . 1
P P2 0.19108(9) 0.65126(11) 0.21116(6) 0.0214(4) Uani d . 1
O O1 0.2712(3) 0.2440(3) 0.48440(17) 0.0408(14) Uani d . 1
O O2 0.2040(3) 0.3326(3) 0.52397(16) 0.0378(13) Uani d . 1
H H2 0.2009 0.2884 0.54 0.057 Uiso calc R 1
O O3 0.2529(3) 0.3883(3) 0.03721(17) 0.0459(15) Uani d . 1
H H3 0.2538 0.3446 0.0207 0.069 Uiso calc R 1
C C8 0.3449(4) 0.5720(4) 0.3217(2) 0.0289(17) Uani d . 1
C C13 0.4154(4) 0.5844(5) 0.3194(3) 0.039(2) Uani d . 1
H H13 0.4376 0.621 0.3401 0.046 Uiso calc R 1
C C9 0.3135(4) 0.5181(5) 0.2912(2) 0.0341(18) Uani d . 1
H H9 0.2652 0.5079 0.2927 0.041 Uiso calc R 1
C C14 0.3482(3) 0.6860(4) 0.3991(2) 0.0233(15) Uani d . 1
C C19 0.3590(4) 0.7702(5) 0.3861(2) 0.0312(17) Uani d . 1
H H19 0.3389 0.7909 0.3598 0.037 Uiso calc R 1
C C18 0.3997(4) 0.8254(5) 0.4114(3) 0.0371(19) Uani d . 1
H H18 0.4084 0.8832 0.4019 0.045 Uiso calc R 1
C C17 0.4272(4) 0.7963(5) 0.4501(3) 0.041(2) Uani d . 1
H H17 0.4537 0.8344 0.4679 0.049 Uiso calc R 1
C C16 0.4160(4) 0.7117(5) 0.4630(3) 0.043(2) Uani d . 1
H H16 0.4359 0.6912 0.4895 0.051 Uiso calc R 1
C C15 0.3762(4) 0.6559(5) 0.4380(3) 0.0357(19) Uani d . 1
H H15 0.3682 0.5978 0.4473 0.043 Uiso calc R 1
C C1 0.2748(4) 0.5230(4) 0.4006(2) 0.0257(16) Uani d . 1
C C4 0.3124(4) 0.4466(5) 0.3967(2) 0.0292(17) Uani d . 1
H H4 0.3456 0.4403 0.3741 0.035 Uiso calc R 1
C C5 0.3010(4) 0.3794(5) 0.4262(2) 0.0293(17) Uani d . 1
H H5 0.3263 0.3267 0.4236 0.035 Uiso calc R 1
C C2 0.2534(4) 0.3882(4) 0.4592(2) 0.0250(16) Uani d . 1
C C6 0.2152(4) 0.4646(5) 0.4628(2) 0.0308(17) Uani d . 1
H H6 0.1821 0.4707 0.4855 0.037 Uiso calc R 1
C C7 0.2254(4) 0.5311(4) 0.4334(2) 0.0276(16) Uani d . 1
H H7 0.1987 0.5827 0.4355 0.033 Uiso calc R 1
C C3 0.2427(4) 0.3155(5) 0.4911(2) 0.0299(17) Uani d . 1
C C33 0.2741(4) 0.7038(4) 0.2207(2) 0.0250(16) Uani d . 1
C C34 0.2733(4) 0.7763(5) 0.2483(2) 0.0346(18) Uani d . 1
H H34 0.2313 0.7954 0.2611 0.041 Uiso calc R 1
C C35 0.3340(5) 0.8202(5) 0.2568(3) 0.047(2) Uani d . 1
H H35 0.3335 0.8695 0.2755 0.057 Uiso calc R 1
C C37 0.3959(4) 0.7203(7) 0.2120(3) 0.050(2) Uani d . 1
H H37 0.438 0.701 0.1994 0.06 Uiso calc R 1
C C38 0.3355(4) 0.6754(5) 0.2036(3) 0.0356(19) Uani d . 1
H H38 0.3366 0.6246 0.1859 0.043 Uiso calc R 1
C C27 0.1386(3) 0.7351(4) 0.1859(2) 0.0217(15) Uani d . 1
C C32 0.1676(4) 0.7927(5) 0.1556(3) 0.0366(19) Uani d . 1
H H32 0.2154 0.7901 0.1491 0.044 Uiso calc R 1
C C31 0.1262(4) 0.8530(6) 0.1353(3) 0.047(2) Uani d . 1
H H31 0.146 0.8923 0.1149 0.057 Uiso calc R 1
C C30 0.0568(4) 0.8578(5) 0.1440(3) 0.039(2) Uani d . 1
H H30 0.0286 0.8988 0.1292 0.046 Uiso calc R 1
C C29 0.0286(4) 0.8017(5) 0.1747(3) 0.041(2) Uani d . 1
H H29 -0.0192 0.8051 0.1814 0.049 Uiso calc R 1
C C28 0.0695(4) 0.7411(5) 0.1957(3) 0.0327(18) Uani d . 1
H H28 0.0498 0.7033 0.2169 0.039 Uiso calc R 1
C C20 0.2037(3) 0.5689(4) 0.1691(2) 0.0205(15) Uani d . 1
C C26 0.1756(4) 0.4875(4) 0.1758(2) 0.0274(16) Uani d . 1
H H26 0.1528 0.4753 0.2026 0.033 Uiso calc R 1
C C25 0.1800(4) 0.4230(4) 0.1441(2) 0.0270(16) Uani d . 1
H H25 0.1605 0.3672 0.1492 0.032 Uiso calc R 1
C C23 0.2134(4) 0.4408(4) 0.1050(2) 0.0244(16) Uani d . 1
C C24 0.2196(4) 0.3698(5) 0.0722(2) 0.0276(17) Uani d . 1
O O4 0.1941(3) 0.2970(3) 0.07957(17) 0.0393(14) Uani d . 1
C C22 0.2408(4) 0.5223(4) 0.0976(2) 0.0288(17) Uani d . 1
H H22 0.2635 0.5343 0.0707 0.035 Uiso calc R 1
C C21 0.2356(4) 0.5863(4) 0.1290(2) 0.0276(17) Uani d . 1
H H21 0.2537 0.6426 0.1233 0.033 Uiso calc R 1
C C12 0.4536(5) 0.5441(6) 0.2872(3) 0.052(2) Uani d . 1
H H12 0.5021 0.5528 0.286 0.062 Uiso calc R 1
C C10 0.3520(5) 0.4791(5) 0.2583(3) 0.042(2) Uani d . 1
H H10 0.33 0.4439 0.2369 0.051 Uiso calc R 1
C C11 0.4222(5) 0.4917(6) 0.2570(3) 0.049(2) Uani d . 1
H H11 0.449 0.4639 0.2351 0.059 Uiso calc R 1
C C36 0.3954(5) 0.7933(7) 0.2385(3) 0.056(3) Uani d . 1
H H36 0.4367 0.8245 0.244 0.068 Uiso calc R 1
Cl Cl1 1.05858(16) 0.1967(3) 0.09110(11) 0.1024(12) Uani d . 1
C C100 0.9857(5) 0.1351(6) 0.0809(3) 0.056(3) Uani d . 1
H H100 0.9607 0.1247 0.109 0.067 Uiso calc R 1
Cl Cl2 0.93180(17) 0.1914(3) 0.04477(11) 0.0977(11) Uani d . 1
Cl Cl3 1.0060(3) 0.0361(2) 0.05713(12) 0.1246(16) Uani d . 1
C C101 0.5404(6) 0.5425(9) 0.4400(5) 0.107(5) Uani d . 1
H H101 0.4978 0.5652 0.4545 0.129 Uiso calc R 1
Cl Cl4 0.5628(2) 0.6184(3) 0.40428(15) 0.1358(17) Uani d . 1
Cl Cl5 0.6002(2) 0.5318(4) 0.48131(12) 0.1319(17) Uani d . 1
Cl Cl6 0.5170(2) 0.4452(3) 0.41740(17) 0.1446(17) Uani d . 1

loop_
_atom_site_aniso_label
_atom_site_aniso_U_11
_atom_site_aniso_U_22
_atom_site_aniso_U_33
_atom_site_aniso_U_12
_atom_site_aniso_U_13
_atom_site_aniso_U_23
Au1 0.03132(16) 0.02344(16) 0.01708(15) -0.00532(12) 0.00258(11) -0.00143(11)
Au2 0.02970(15) 0.02153(16) 0.01996(15) 0.00037(11) -0.00278(11) -0.00044(11)
Br2 0.0374(4) 0.0298(4) 0.0421(5) 0.0067(3) -0.0096(4) -0.0021(4)
Br1 0.0587(5) 0.0318(4) 0.0290(4) -0.0141(4) 0.0162(4) 0.0004(3)
P1 0.0290(10) 0.0212(10) 0.0181(9) 0.0007(8) 0.0003(8) 0.0016(8)
P2 0.0283(9) 0.0189(9) 0.0170(9) -0.0033(7) 0.0019(7) -0.0013(7)
O1 0.067(4) 0.024(3) 0.032(3) 0.004(3) 0.009(3) 0.008(2)
O2 0.059(4) 0.029(3) 0.025(3) -0.008(3) 0.013(3) 0.004(2)
O3 0.081(4) 0.027(3) 0.030(3) -0.004(3) 0.019(3) -0.009(2)
C8 0.044(5) 0.020(4) 0.023(4) 0.001(3) 0.001(3) 0.005(3)
C13 0.036(4) 0.033(4) 0.047(5) -0.007(4) 0.005(4) -0.008(4)
C9 0.041(4) 0.031(4) 0.029(4) 0.007(4) -0.002(4) 0.004(4)
C14 0.027(4) 0.025(4) 0.018(4) -0.001(3) 0.002(3) -0.002(3)
C19 0.036(4) 0.034(5) 0.024(4) 0.002(3) 0.000(3) -0.002(3)
C18 0.038(4) 0.032(4) 0.041(5) -0.007(4) 0.008(4) -0.009(4)
C17 0.042(5) 0.043(5) 0.039(5) -0.012(4) 0.001(4) -0.016(4)
C16 0.047(5) 0.049(6) 0.032(5) 0.000(4) -0.019(4) -0.004(4)
C15 0.043(5) 0.031(4) 0.033(5) -0.004(4) -0.002(4) 0.005(4)
C1 0.035(4) 0.022(4) 0.021(4) -0.003(3) -0.001(3) 0.002(3)
C4 0.033(4) 0.030(4) 0.025(4) -0.002(3) 0.007(3) 0.003(3)
C5 0.040(4) 0.024(4) 0.025(4) 0.004(3) 0.003(3) 0.000(3)
C2 0.038(4) 0.022(4) 0.015(4) -0.002(3) -0.002(3) 0.004(3)
C6 0.038(4) 0.029(4) 0.025(4) -0.004(3) 0.006(3) 0.000(3)
C7 0.038(4) 0.020(4) 0.024(4) -0.002(3) 0.004(3) -0.001(3)
C3 0.040(4) 0.030(4) 0.020(4) -0.006(4) 0.000(3) 0.002(3)
C33 0.030(4) 0.025(4) 0.020(4) -0.003(3) -0.005(3) 0.003(3)
C34 0.050(5) 0.027(4) 0.026(4) -0.012(4) -0.005(4) 0.007(4)
C35 0.076(7) 0.034(5) 0.032(5) -0.017(5) -0.018(5) 0.010(4)
C37 0.032(5) 0.075(7) 0.043(5) -0.009(5) -0.007(4) 0.021(5)
C38 0.038(4) 0.038(5) 0.031(4) -0.005(4) -0.003(4) 0.010(4)
C27 0.028(4) 0.018(4) 0.020(4) 0.000(3) 0.001(3) -0.002(3)
C32 0.027(4) 0.040(5) 0.043(5) 0.006(4) 0.010(4) 0.011(4)
C31 0.034(5) 0.048(5) 0.060(6) 0.007(4) 0.009(4) 0.029(5)
C30 0.038(5) 0.038(5) 0.041(5) 0.012(4) -0.004(4) 0.008(4)
C29 0.026(4) 0.048(5) 0.050(5) 0.010(4) 0.006(4) 0.001(4)
C28 0.035(4) 0.029(4) 0.035(4) -0.001(3) 0.011(3) 0.003(3)
C20 0.025(4) 0.019(4) 0.017(4) -0.001(3) 0.001(3) -0.001(3)
C26 0.037(4) 0.029(4) 0.016(4) -0.002(3) 0.009(3) 0.003(3)
C25 0.034(4) 0.018(4) 0.029(4) -0.001(3) 0.003(3) -0.002(3)
C23 0.032(4) 0.024(4) 0.017(4) 0.006(3) -0.004(3) -0.002(3)
C24 0.038(4) 0.029(4) 0.016(4) 0.008(3) 0.001(3) 0.000(3)
O4 0.062(4) 0.022(3) 0.033(3) -0.011(3) 0.013(3) -0.007(2)
C22 0.047(5) 0.022(4) 0.017(4) -0.001(3) 0.009(3) 0.003(3)
C21 0.036(4) 0.020(4) 0.027(4) -0.003(3) 0.006(3) 0.001(3)
C12 0.051(5) 0.052(6) 0.051(6) -0.004(5) 0.026(5) -0.010(5)
C10 0.065(6) 0.024(4) 0.037(5) -0.001(4) 0.007(4) 0.002(4)
C11 0.065(6) 0.041(5) 0.043(5) 0.009(5) 0.025(5) -0.006(4)
C36 0.051(6) 0.064(7) 0.054(6) -0.032(5) -0.026(5) 0.023(5)
Cl1 0.0681(19) 0.154(3) 0.085(2) -0.034(2) 0.0148(17) -0.029(2)
C100 0.059(6) 0.061(6) 0.048(6) -0.014(5) 0.017(5) 0.006(5)
Cl2 0.081(2) 0.139(3) 0.073(2) 0.012(2) 0.0062(17) 0.018(2)
Cl3 0.220(5) 0.063(2) 0.091(3) -0.007(2) 0.053(3) -0.0022(18)
C101 0.071(8) 0.110(11) 0.141(13) 0.043(8) 0.031(8) 0.064(10)
Cl4 0.093(3) 0.185(4) 0.129(4) 0.028(3) 0.030(2) 0.077(3)
Cl5 0.090(3) 0.236(5) 0.070(2) 0.010(3) 0.0066(19) 0.041(3)
Cl6 0.113(3) 0.151(4) 0.171(5) -0.012(3) 0.049(3) -0.023(3)

loop_
_atom_type_symbol
_atom_type_description
_atom_type_scat_dispersion_real
_atom_type_scat_dispersion_imag
_atom_type_scat_source
C C 0.0033 0.0016 'International Tables Vol C Tables 4.2.6.8 and 6.1.1.4'
H H 0.0000 0.0000 'International Tables Vol C Tables 4.2.6.8 and 6.1.1.4'
O O 0.0106 0.0060 'International Tables Vol C Tables 4.2.6.8 and 6.1.1.4'
P P 0.1023 0.0942 'International Tables Vol C Tables 4.2.6.8 and 6.1.1.4'
Br Br -0.2901 2.4595 'International Tables Vol C Tables 4.2.6.8 and 6.1.1.4'
Au Au -2.0133 8.8022 'International Tables Vol C Tables 4.2.6.8 and 6.1.1.4'
Cl Cl 0.1484 0.1585 'International Tables Vol C Tables 4.2.6.8 and 6.1.1.4'

loop_
_geom_angle_atom_site_label_1
_geom_angle_atom_site_label_2
_geom_angle_atom_site_label_3
_geom_angle
P2 Au1 Br1 170.80(5)
P2 Au1 Au2 104.15(5)
Br1 Au1 Au2 84.07(2)
P1 Au2 Br2 175.60(5)
P1 Au2 Au1 105.40(5)
Br2 Au2 Au1 79.00(2)
C1 P1 C8 104.0(3)
C1 P1 C14 104.2(3)
C8 P1 C14 107.4(3)
C1 P1 Au2 113.9(2)
C8 P1 Au2 116.4(2)
C14 P1 Au2 110.0(2)
C27 P2 C20 105.6(3)
C27 P2 C33 104.4(3)
C20 P2 C33 107.6(3)
C27 P2 Au1 112.4(2)
C20 P2 Au1 109.8(2)
C33 P2 Au1 116.5(2)
C3 O2 H2 109.5
C24 O3 H3 109.5
C13 C8 C9 118.8(7)
C13 C8 P1 122.7(6)
C9 C8 P1 118.3(6)
C12 C13 C8 120.4(8)
C12 C13 H13 119.8
C8 C13 H13 119.8
C10 C9 C8 120.5(8)
C10 C9 H9 119.7
C8 C9 H9 119.7
C19 C14 C15 120.3(7)
C19 C14 P1 118.7(5)
C15 C14 P1 120.9(5)
C14 C19 C18 120.0(7)
C14 C19 H19 120.0
C18 C19 H19 120.0
C17 C18 C19 120.1(7)
C17 C18 H18 120.0
C19 C18 H18 120.0
C18 C17 C16 119.6(7)
C18 C17 H17 120.2
C16 C17 H17 120.2
C17 C16 C15 120.9(8)
C17 C16 H16 119.5
C15 C16 H16 119.5
C16 C15 C14 119.1(7)
C16 C15 H15 120.5
C14 C15 H15 120.5
C4 C1 C7 119.9(6)
C4 C1 P1 121.3(5)
C7 C1 P1 118.7(5)
C1 C4 C5 119.3(7)
C1 C4 H4 120.3
C5 C4 H4 120.3
C2 C5 C4 120.7(7)
C2 C5 H5 119.7
C4 C5 H5 119.7
C5 C2 C6 120.0(6)
C5 C2 C3 119.8(6)
C6 C2 C3 120.2(6)
C7 C6 C2 119.8(7)
C7 C6 H6 120.1
C2 C6 H6 120.1
C6 C7 C1 120.2(7)
C6 C7 H7 119.9
C1 C7 H7 119.9
O1 C3 O2 124.8(7)
O1 C3 C2 119.2(6)
O2 C3 C2 116.0(7)
C38 C33 C34 119.6(7)
C38 C33 P2 124.3(6)
C34 C33 P2 116.1(6)
C35 C34 C33 119.6(8)
C35 C34 H34 120.2
C33 C34 H34 120.2
C36 C35 C34 120.9(8)
C36 C35 H35 119.6
C34 C35 H35 119.6
C36 C37 C38 120.4(9)
C36 C37 H37 119.8
C38 C37 H37 119.8
C33 C38 C37 120.3(8)
C33 C38 H38 119.9
C37 C38 H38 119.9
C28 C27 C32 119.5(6)
C28 C27 P2 120.1(5)
C32 C27 P2 120.4(5)
C31 C32 C27 119.4(7)
C31 C32 H32 120.3
C27 C32 H32 120.3
C30 C31 C32 121.4(8)
C30 C31 H31 119.3
C32 C31 H31 119.3
C31 C30 C29 119.0(7)
C31 C30 H30 120.5
C29 C30 H30 120.5
C28 C29 C30 120.4(7)
C28 C29 H29 119.8
C30 C29 H29 119.8
C27 C28 C29 120.3(7)
C27 C28 H28 119.8
C29 C28 H28 119.8
C26 C20 C21 118.5(6)
C26 C20 P2 118.2(5)
C21 C20 P2 123.1(5)
C20 C26 C25 121.3(6)
C20 C26 H26 119.3
C25 C26 H26 119.3
C26 C25 C23 119.3(6)
C26 C25 H25 120.3
C23 C25 H25 120.3
C22 C23 C25 120.1(6)
C22 C23 C24 121.6(6)
C25 C23 C24 118.3(6)
O4 C24 O3 123.5(7)
O4 C24 C23 120.3(6)
O3 C24 C23 116.2(6)
C21 C22 C23 120.3(7)
C21 C22 H22 119.9
C23 C22 H22 119.9
C22 C21 C20 120.5(6)
C22 C21 H21 119.7
C20 C21 H21 119.7
C11 C12 C13 120.4(8)
C11 C12 H12 119.8
C13 C12 H12 119.8
C11 C10 C9 119.5(8)
C11 C10 H10 120.2
C9 C10 H10 120.2
C12 C11 C10 120.3(8)
C12 C11 H11 119.9
C10 C11 H11 119.9
C35 C36 C37 119.2(8)
C35 C36 H36 120.4
C37 C36 H36 120.4
Cl1 C100 Cl3 111.8(6)
Cl1 C100 Cl2 109.4(5)
Cl3 C100 Cl2 107.7(6)
Cl1 C100 H100 109.3
Cl3 C100 H100 109.3
Cl2 C100 H100 109.3
Cl4 C101 Cl6 114.7(10)
Cl4 C101 Cl5 112.0(8)
Cl6 C101 Cl5 113.1(7)
Cl4 C101 H101 105.4
Cl6 C101 H101 105.4
Cl5 C101 H101 105.4

loop_
_geom_bond_atom_site_label_1
_geom_bond_atom_site_label_2
_geom_bond_distance
Au1 P2 2.2480(18)
Au1 Br1 2.4191(8)
Au1 Au2 2.9901(4)
Au2 P1 2.2445(18)
Au2 Br2 2.4237(8)
P1 C1 1.819(7)
P1 C8 1.822(7)
P1 C14 1.833(7)
P2 C27 1.814(7)
P2 C20 1.821(7)
P2 C33 1.825(7)
O1 C3 1.246(9)
O2 C3 1.282(9)
O2 H2 0.84
O3 C24 1.282(8)
O3 H3 0.84
C8 C13 1.382(11)
C8 C9 1.390(10)
C13 C12 1.380(11)
C13 H13 0.95
C9 C10 1.387(11)
C9 H9 0.95
C14 C19 1.370(10)
C14 C15 1.386(10)
C19 C18 1.393(10)
C19 H19 0.95
C18 C17 1.373(11)
C18 H18 0.95
C17 C16 1.377(11)
C17 H17 0.95
C16 C15 1.384(11)
C16 H16 0.95
C15 H15 0.95
C1 C4 1.388(10)
C1 C7 1.393(10)
C4 C5 1.389(10)
C4 H4 0.95
C5 C2 1.374(10)
C5 H5 0.95
C2 C6 1.392(10)
C2 C3 1.499(10)
C6 C7 1.376(10)
C6 H6 0.95
C7 H7 0.95
C33 C38 1.374(10)
C33 C34 1.397(10)
C34 C35 1.382(11)
C34 H34 0.95
C35 C36 1.378(13)
C35 H35 0.95
C37 C36 1.384(13)
C37 C38 1.385(11)
C37 H37 0.95
C38 H38 0.95
C27 C28 1.378(9)
C27 C32 1.400(10)
C32 C31 1.374(11)
C32 H32 0.95
C31 C30 1.374(11)
C31 H31 0.95
C30 C29 1.389(11)
C30 H30 0.95
C29 C28 1.381(11)
C29 H29 0.95
C28 H28 0.95
C20 C26 1.380(9)
C20 C21 1.400(9)
C26 C25 1.388(10)
C26 H26 0.95
C25 C23 1.388(10)
C25 H25 0.95
C23 C22 1.379(10)
C23 C24 1.487(10)
C24 O4 1.244(8)
C22 C21 1.378(10)
C22 H22 0.95
C21 H21 0.95
C12 C11 1.369(13)
C12 H12 0.95
C10 C11 1.377(12)
C10 H10 0.95
C11 H11 0.95
C36 H36 0.95
Cl1 C100 1.729(9)
C100 Cl3 1.731(10)
C100 Cl2 1.751(10)
C100 H100 1.0
C101 Cl4 1.656(12)
C101 Cl6 1.709(16)
C101 Cl5 1.722(15)
C101 H101 1.0
